data_7128289
loop_
_publ_author_name
'Bennett, Ryan M.'
'Sun, Wei'
'Wilson, Dharyl C.'
'Light, Mark E.'
'Harrowven, David C.'

_publ_section_title
;
 A new mode of cyclobutenedione ring opening for the synthesis of
 2-oxobut-3-enamides and tetrasubstituted furans.
;
_journal_issue 46
_journal_name_full 'Chemical communications (Cambridge, England)'
_journal_page_first 5694
_journal_page_last 5697
_journal_paper_doi 10.1039/d1cc02097h
_journal_volume 57
_journal_year 2021
_chemical_formula_moiety 'C16 H30 N2 O3'
_chemical_formula_sum 'C16 H30 N2 O3'
_chemical_formula_weight 298.42
_space_group_crystal_system triclinic
_space_group_IT_number 2
_space_group_name_Hall '-P 1'
_space_group_name_H-M_alt 'P -1'
_atom_sites_solution_hydrogens geom
_audit_creation_date 2021-01-28
_audit_creation_method
;
Olex2 1.3
(compiled 2020.11.12 svn.r5f609507 for OlexSys, GUI svn.r6226)
;
_audit_update_record
;
2021-01-28 deposited with the CCDC.	2021-05-05 downloaded from the CCDC.
;
_cell_angle_alpha 70.260(4)
_cell_angle_beta 88.043(4)
_cell_angle_gamma 78.758(4)
_cell_formula_units_Z 2
_cell_length_a 6.0189(3)
_cell_length_b 10.6268(6)
_cell_length_c 14.7651(6)
_cell_measurement_reflns_used 6867
_cell_measurement_temperature 100(2)
_cell_measurement_theta_max 31.7840
_cell_measurement_theta_min 2.0600
_cell_volume 871.33(8)
_computing_cell_refinement 'CrysAlisPro 1.171.40.37a (Rigaku OD, 2019)'
_computing_data_collection 'CrysAlisPro 1.171.40.37a (Rigaku OD, 2019)'
_computing_data_reduction 'CrysAlisPro 1.171.40.37a (Rigaku OD, 2019)'
_computing_molecular_graphics 'Olex2 1.3 (Dolomanov et al., 2009)'
_computing_publication_material 'Olex2 1.3 (Dolomanov et al., 2009)'
_computing_structure_refinement 'SHELXL 2018/3 (Sheldrick, 2015)'
_computing_structure_solution 'SHELXT 2018/2 (Sheldrick, 2018)'
_diffrn_ambient_temperature 100(2)
_diffrn_detector 'CCD area detector'
_diffrn_detector_area_resol_mean 28.5714
_diffrn_detector_type 'Rigaku HG Saturn724+ (2x2 bin mode)'
_diffrn_measured_fraction_theta_full 1.000
_diffrn_measured_fraction_theta_max 0.997
_diffrn_measurement_details
;
List of Runs (angles in degrees, time in seconds):

  # Type    Start    End  Width  t~exp~   \w     \q     \k     \f   Frames
#--------------------------------------------------------------------------
  1  \w    -56.00  63.00   0.50    5.00    --  -13.40  43.00-150.63  238
  2  \w   -100.00 -30.00   0.50    5.00    --  -13.40 -19.00 -60.00  140
  3  \w     -4.00  58.00   0.50    5.00    --  -13.40 -19.00 -60.00  124
  4  \w    -87.00  -1.00   0.50    5.00    --  -13.40 -60.00-180.00  172
  5  \w    -67.00  22.00   0.50    5.00    --  -13.40 -60.00  30.00  178
  6  \w    -49.00 -16.00   0.50    5.00    --  -13.40  57.00 -60.00   66
  7  \w    -12.00  35.00   0.50    5.00    --  -13.40  57.00 -60.00   94
  8  \w     38.00  73.00   0.50    5.00    --  -13.40  57.00 -60.00   70
  9  \w   -102.00   6.00   0.50    5.00    --  -13.40 -60.00 -90.00  216
 10  \w    -49.00  71.00   0.50    5.00    --  -13.40  60.00  90.00  240
 11  \w    -55.00  -5.00   0.50    5.00    --  -13.40  44.00  11.06  100
;
_diffrn_measurement_device 'four-circle \k diffractometer'
_diffrn_measurement_device_type 'Rigaku AFC12 FRE-VHF'
_diffrn_measurement_method 'profile data from \w-scans'
_diffrn_measurement_specimen_support 'MiTeGen MicroMesh'
_diffrn_orient_matrix_type 'CrysAlisPro convention (1999,Acta A55,543-557)'
_diffrn_orient_matrix_UB_11 -0.0207968000
_diffrn_orient_matrix_UB_12 0.0694041000
_diffrn_orient_matrix_UB_13 -0.0031379000
_diffrn_orient_matrix_UB_21 0.0075442000
_diffrn_orient_matrix_UB_22 -0.0202430000
_diffrn_orient_matrix_UB_23 0.0509315000
_diffrn_orient_matrix_UB_31 0.1181694000
_diffrn_orient_matrix_UB_32 -0.0008355000
_diffrn_orient_matrix_UB_33 -0.0020197000
_diffrn_radiation_collimation 0.3
_diffrn_radiation_monochromator 'Confocal mirrors, HF Varimax'
_diffrn_radiation_probe x-ray
_diffrn_radiation_type 'Mo K\a'
_diffrn_radiation_wavelength 0.71073
_diffrn_radiation_xray_symbol K-L~3~
_diffrn_reflns_av_R_equivalents 0.0885
_diffrn_reflns_av_unetI/netI 0.0618
_diffrn_reflns_Laue_measured_fraction_full 1.000
_diffrn_reflns_Laue_measured_fraction_max 0.997
_diffrn_reflns_limit_h_max 8
_diffrn_reflns_limit_h_min -8
_diffrn_reflns_limit_k_max 14
_diffrn_reflns_limit_k_min -14
_diffrn_reflns_limit_l_max 19
_diffrn_reflns_limit_l_min -19
_diffrn_reflns_number 19535
_diffrn_reflns_point_group_measured_fraction_full 1.000
_diffrn_reflns_point_group_measured_fraction_max 0.997
_diffrn_reflns_theta_full 25.242
_diffrn_reflns_theta_max 28.497
_diffrn_reflns_theta_min 2.076
_diffrn_source 'Rotating-anode X-ray tube'
_diffrn_source_current 55.0
_diffrn_source_power 2.475
_diffrn_source_target Mo
_diffrn_source_type 'Rigaku FR-E+ SuperBright'
_diffrn_source_voltage 45.0
_exptl_absorpt_coefficient_mu 0.078
_exptl_absorpt_correction_T_max 1.00000
_exptl_absorpt_correction_T_min 0.49291
_exptl_absorpt_correction_type multi-scan
_exptl_absorpt_process_details
;
CrysAlisPro 1.171.40.37a (Rigaku Oxford Diffraction, 2019)
Empirical absorption correction using spherical harmonics,
 implemented in SCALE3 ABSPACK scaling algorithm.
;
_exptl_crystal_colour 'clear colourless'
_exptl_crystal_colour_lustre clear
_exptl_crystal_colour_primary colourless
_exptl_crystal_density_diffrn 1.137
_exptl_crystal_description prism
_exptl_crystal_F_000 328
_exptl_crystal_recrystallization_method
'The material was recrystallised from a mixture of diethyl ether and hexane  by slow evaporation'
_exptl_crystal_size_max 0.333
_exptl_crystal_size_mid 0.103
_exptl_crystal_size_min 0.037
_refine_diff_density_max 0.438
_refine_diff_density_min -0.261
_refine_diff_density_rms 0.055
_refine_ls_extinction_method none
_refine_ls_goodness_of_fit_ref 1.050
_refine_ls_hydrogen_treatment constr
_refine_ls_matrix_type full
_refine_ls_number_parameters 199
_refine_ls_number_reflns 4390
_refine_ls_number_restraints 0
_refine_ls_restrained_S_all 1.050
_refine_ls_R_factor_all 0.0634
_refine_ls_R_factor_gt 0.0482
_refine_ls_shift/su_max 0.000
_refine_ls_shift/su_mean 0.000
_refine_ls_structure_factor_coef Fsqd
_refine_ls_weighting_details 'w=1/[\s^2^(Fo^2^)+(0.0744P)^2^+0.0199P] where P=(Fo^2^+2Fc^2^)/3'
_refine_ls_weighting_scheme calc
_refine_ls_wR_factor_gt 0.1290
_refine_ls_wR_factor_ref 0.1367
_reflns_Friedel_coverage 0.000
_reflns_number_gt 3425
_reflns_number_total 4390
_reflns_threshold_expression 'I > 2\s(I)'
_cod_data_source_file d1cc02097h2.cif
_cod_data_source_block 2020sot0037_r1_100k
_cod_depositor_comments 'Adding full bibliography for 7128287--7128289.cif.'
_cod_database_code 7128289
_shelx_shelxl_version_number 2018/3
_chemical_oxdiff_formula C16H30N2O3
_chemical_oxdiff_usercomment rb/9071/23.61p
_shelx_space_group_comment
;
The symmetry employed for this shelxl refinement is uniquely defined
by the following loop, which should always be used as a source of
symmetry information in preference to the above space-group names.
They are only intended as comments.
;
_diffrn_measurement_device_type2 'Rigaku AFC12 (Right)'
_reflns_odcompleteness_completeness 99.62
_reflns_odcompleteness_iscentric 1
_reflns_odcompleteness_theta 28.64
_olex2_refinement_description
;
1. Fixed Uiso
 At 1.2 times of:
  All C(H) groups
 At 1.5 times of:
  All C(H,H,H) groups
2.a Ternary CH refined with riding coordinates:
 C11(H11), C14(H14)
2.b Aromatic/amide H refined with riding coordinates:
 C3(H3)
2.c Idealised Me refined as rotating group:
 C1(H1A,H1B,H1C), C2(H2A,H2B,H2C), C8(H8A,H8B,H8C), C9(H9A,H9B,H9C), C10(H10A,
 H10B,H10C), C12(H12A,H12B,H12C), C13(H13A,H13B,H13C), C15(H15A,H15B,H15C),
 C16(H16A,H16B,H16C)
;
_olex2_diffrn_ambient_temperature_device 'Oxford Cryosystems'
_olex2_exptl_crystal_mounting_method 'The crystal was mounted on a MITIGEN holder in perfluoroether oil'
_olex2_submission_original_sample_id rb/9071/23.61p
_olex2_submission_special_instructions 'No special instructions were received'
_oxdiff_exptl_absorpt_empirical_details
;
Empirical correction (ABSPACK) includes:
- Absorption correction using spherical harmonics
- Frame scaling
;
_oxdiff_exptl_absorpt_empirical_full_max 4.011
_oxdiff_exptl_absorpt_empirical_full_min 0.254

loop_
_space_group_symop_operation_xyz
'x, y, z'
'-x, -y, -z'

loop_
_atom_site_label
_atom_site_type_symbol
_atom_site_fract_x
_atom_site_fract_y
_atom_site_fract_z
_atom_site_U_iso_or_equiv
_atom_site_adp_type
_atom_site_occupancy
_atom_site_site_symmetry_order
_atom_site_calc_flag
_atom_site_refinement_flags_posn
_atom_site_refinement_flags_adp
_atom_site_refinement_flags_occupancy
_atom_site_disorder_assembly
_atom_site_disorder_group
O1 O 0.87293(12) 0.24297(8) 0.35968(6) 0.01671(19) Uani 1 1 d . . . . .
O2 O 1.07787(13) 0.44733(9) 0.23188(6) 0.0224(2) Uani 1 1 d . . . . .
O3 O 0.82492(15) 0.68390(9) 0.29553(6) 0.0250(2) Uani 1 1 d . . . . .
N1 N 0.44962(16) 0.36493(10) 0.43705(7) 0.0207(2) Uani 1 1 d . . . . .
N2 N 0.67195(16) 0.69548(9) 0.15338(7) 0.0170(2) Uani 1 1 d . . . . .
C1 C 0.5325(3) 0.23211(15) 0.50868(10) 0.0374(4) Uani 1 1 d . . . . .
H1A H 0.524953 0.239904 0.571672 0.056 Uiso 1 1 calc R U . . .
H1B H 0.686728 0.199354 0.496329 0.056 Uiso 1 1 calc R U . . .
H1C H 0.440517 0.169346 0.505360 0.056 Uiso 1 1 calc R U . . .
C2 C 0.2266(2) 0.43213(15) 0.45501(9) 0.0259(3) Uani 1 1 d . . . . .
H2A H 0.116066 0.380303 0.450466 0.039 Uiso 1 1 calc R U . . .
H2B H 0.189538 0.521963 0.408112 0.039 Uiso 1 1 calc R U . . .
H2C H 0.226963 0.438520 0.518326 0.039 Uiso 1 1 calc R U . . .
C3 C 0.56713(18) 0.42700(12) 0.36284(8) 0.0172(2) Uani 1 1 d . . . . .
H3 H 0.504001 0.518018 0.330541 0.021 Uiso 1 1 calc R U . . .
C4 C 0.76550(18) 0.37935(11) 0.32602(8) 0.0158(2) Uani 1 1 d . . . . .
C5 C 0.88764(18) 0.47591(11) 0.26236(8) 0.0166(2) Uani 1 1 d . . . . .
C6 C 0.78712(19) 0.62868(12) 0.23822(8) 0.0175(2) Uani 1 1 d . . . . .
C7 C 0.82814(19) 0.15791(12) 0.30469(8) 0.0191(3) Uani 1 1 d . . . . .
C8 C 0.9540(2) 0.01689(13) 0.36367(10) 0.0275(3) Uani 1 1 d . . . . .
H8A H 1.112469 0.017846 0.367776 0.041 Uiso 1 1 calc R U . . .
H8B H 0.933834 -0.047233 0.333342 0.041 Uiso 1 1 calc R U . . .
H8C H 0.895416 -0.009239 0.427220 0.041 Uiso 1 1 calc R U . . .
C9 C 0.5748(2) 0.16208(16) 0.29640(11) 0.0319(3) Uani 1 1 d . . . . .
H9A H 0.517671 0.125722 0.359476 0.048 Uiso 1 1 calc R U . . .
H9B H 0.549619 0.108497 0.258210 0.048 Uiso 1 1 calc R U . . .
H9C H 0.497588 0.254642 0.266308 0.048 Uiso 1 1 calc R U . . .
C10 C 0.9274(2) 0.20384(13) 0.20565(9) 0.0251(3) Uani 1 1 d . . . . .
H10A H 0.846490 0.293072 0.168854 0.038 Uiso 1 1 calc R U . . .
H10B H 0.914101 0.140953 0.173238 0.038 Uiso 1 1 calc R U . . .
H10C H 1.084370 0.206525 0.212254 0.038 Uiso 1 1 calc R U . . .
C11 C 0.63489(19) 0.62726(12) 0.08478(8) 0.0178(2) Uani 1 1 d . . . . .
H11 H 0.697277 0.529840 0.115221 0.021 Uiso 1 1 calc R U . . .
C12 C 0.38244(19) 0.64181(13) 0.06442(9) 0.0230(3) Uani 1 1 d . . . . .
H12A H 0.310423 0.602815 0.123547 0.034 Uiso 1 1 calc R U . . .
H12B H 0.363190 0.595148 0.020621 0.034 Uiso 1 1 calc R U . . .
H12C H 0.314992 0.736605 0.036286 0.034 Uiso 1 1 calc R U . . .
C13 C 0.7627(2) 0.67810(14) -0.00696(9) 0.0239(3) Uani 1 1 d . . . . .
H13A H 0.703292 0.773166 -0.039352 0.036 Uiso 1 1 calc R U . . .
H13B H 0.744827 0.627659 -0.048387 0.036 Uiso 1 1 calc R U . . .
H13C H 0.920656 0.665567 0.008977 0.036 Uiso 1 1 calc R U . . .
C14 C 0.5859(2) 0.84429(12) 0.12482(9) 0.0206(3) Uani 1 1 d . . . . .
H14 H 0.509939 0.872523 0.061461 0.025 Uiso 1 1 calc R U . . .
C15 C 0.4076(2) 0.87942(14) 0.19252(10) 0.0301(3) Uani 1 1 d . . . . .
H15A H 0.297673 0.822091 0.202036 0.045 Uiso 1 1 calc R U . . .
H15B H 0.333647 0.973160 0.164960 0.045 Uiso 1 1 calc R U . . .
H15C H 0.478884 0.865196 0.253295 0.045 Uiso 1 1 calc R U . . .
C16 C 0.7780(2) 0.92284(13) 0.11221(10) 0.0273(3) Uani 1 1 d . . . . .
H16A H 0.857382 0.898285 0.172886 0.041 Uiso 1 1 calc R U . . .
H16B H 0.716622 1.018925 0.089546 0.041 Uiso 1 1 calc R U . . .
H16C H 0.880992 0.900770 0.066259 0.041 Uiso 1 1 calc R U . . .

loop_
_atom_site_aniso_label
_atom_site_aniso_U_11
_atom_site_aniso_U_22
_atom_site_aniso_U_33
_atom_site_aniso_U_23
_atom_site_aniso_U_13
_atom_site_aniso_U_12
O1 0.0169(4) 0.0135(4) 0.0179(4) -0.0027(3) -0.0036(3) -0.0026(3)
O2 0.0175(4) 0.0229(5) 0.0253(4) -0.0048(4) 0.0022(3) -0.0068(3)
O3 0.0338(5) 0.0200(4) 0.0210(4) -0.0055(3) -0.0091(4) -0.0060(4)
N1 0.0173(5) 0.0233(5) 0.0191(5) -0.0044(4) 0.0009(4) -0.0031(4)
N2 0.0188(5) 0.0140(5) 0.0173(5) -0.0026(4) -0.0048(4) -0.0050(4)
C1 0.0395(8) 0.0305(7) 0.0277(7) 0.0035(6) 0.0111(6) 0.0014(6)
C2 0.0162(6) 0.0387(8) 0.0229(6) -0.0115(6) 0.0006(5) -0.0034(5)
C3 0.0170(5) 0.0175(5) 0.0168(5) -0.0043(4) -0.0045(4) -0.0043(4)
C4 0.0153(5) 0.0143(5) 0.0160(5) -0.0023(4) -0.0039(4) -0.0030(4)
C5 0.0163(5) 0.0166(5) 0.0165(5) -0.0039(4) -0.0045(4) -0.0039(4)
C6 0.0173(5) 0.0163(5) 0.0174(5) -0.0019(4) -0.0020(4) -0.0065(4)
C7 0.0188(6) 0.0164(6) 0.0231(6) -0.0067(5) -0.0018(4) -0.0057(4)
C8 0.0352(7) 0.0166(6) 0.0283(6) -0.0048(5) -0.0016(5) -0.0042(5)
C9 0.0201(6) 0.0350(8) 0.0493(8) -0.0225(7) -0.0011(6) -0.0098(6)
C10 0.0326(7) 0.0220(6) 0.0225(6) -0.0085(5) -0.0002(5) -0.0076(5)
C11 0.0193(5) 0.0163(5) 0.0176(5) -0.0035(4) -0.0041(4) -0.0063(4)
C12 0.0203(6) 0.0254(6) 0.0260(6) -0.0078(5) -0.0013(5) -0.0120(5)
C13 0.0208(6) 0.0299(7) 0.0236(6) -0.0090(5) -0.0003(5) -0.0107(5)
C14 0.0238(6) 0.0138(5) 0.0225(6) -0.0022(4) -0.0088(5) -0.0047(4)
C15 0.0278(7) 0.0241(7) 0.0375(8) -0.0111(6) -0.0041(6) -0.0004(5)
C16 0.0324(7) 0.0185(6) 0.0297(7) -0.0017(5) -0.0086(5) -0.0117(5)

loop_
_atom_type_symbol
_atom_type_description
_atom_type_scat_dispersion_real
_atom_type_scat_dispersion_imag
_atom_type_scat_source
C C 0.0033 0.0016 'International Tables Vol C Tables 4.2.6.8 and 6.1.1.4'
H H 0.0000 0.0000 'International Tables Vol C Tables 4.2.6.8 and 6.1.1.4'
N N 0.0061 0.0033 'International Tables Vol C Tables 4.2.6.8 and 6.1.1.4'
O O 0.0106 0.0060 'International Tables Vol C Tables 4.2.6.8 and 6.1.1.4'

loop_
_exptl_crystal_face_index_h
_exptl_crystal_face_index_k
_exptl_crystal_face_index_l
_exptl_crystal_face_perp_dist
0 0 -1 0.0495
0 0 1 0.0495
-5 -2 2 0.1310
5 2 -2 0.1310
1 5 3 0.0184
-1 -5 -3 0.0184

loop_
_geom_angle_atom_site_label_1
_geom_angle_atom_site_label_2
_geom_angle_atom_site_label_3
_geom_angle
_geom_angle_site_symmetry_1
_geom_angle_site_symmetry_3
_geom_angle_publ_flag
C4 O1 C7 116.70(8) . . ?
C2 N1 C1 114.42(10) . . ?
C3 N1 C1 124.69(11) . . ?
C3 N1 C2 120.79(10) . . ?
C6 N2 C11 122.64(10) . . ?
C6 N2 C14 119.59(10) . . ?
C11 N2 C14 117.73(8) . . ?
N1 C1 H1A 109.5 . . ?
N1 C1 H1B 109.5 . . ?
N1 C1 H1C 109.5 . . ?
H1A C1 H1B 109.5 . . ?
H1A C1 H1C 109.5 . . ?
H1B C1 H1C 109.5 . . ?
N1 C2 H2A 109.5 . . ?
N1 C2 H2B 109.5 . . ?
N1 C2 H2C 109.5 . . ?
H2A C2 H2B 109.5 . . ?
H2A C2 H2C 109.5 . . ?
H2B C2 H2C 109.5 . . ?
N1 C3 H3 114.5 . . ?
N1 C3 C4 130.93(11) . . ?
C4 C3 H3 114.5 . . ?
O1 C4 C5 117.77(10) . . ?
C3 C4 O1 122.43(9) . . ?
C3 C4 C5 118.94(10) . . ?
O2 C5 C4 125.42(10) . . ?
O2 C5 C6 116.27(9) . . ?
C4 C5 C6 117.97(10) . . ?
O3 C6 N2 123.84(11) . . ?
O3 C6 C5 118.02(10) . . ?
N2 C6 C5 118.06(10) . . ?
O1 C7 C8 103.11(9) . . ?
O1 C7 C9 111.09(10) . . ?
O1 C7 C10 110.03(9) . . ?
C8 C7 C9 111.56(10) . . ?
C8 C7 C10 110.09(10) . . ?
C10 C7 C9 110.71(10) . . ?
C7 C8 H8A 109.5 . . ?
C7 C8 H8B 109.5 . . ?
C7 C8 H8C 109.5 . . ?
H8A C8 H8B 109.5 . . ?
H8A C8 H8C 109.5 . . ?
H8B C8 H8C 109.5 . . ?
C7 C9 H9A 109.5 . . ?
C7 C9 H9B 109.5 . . ?
C7 C9 H9C 109.5 . . ?
H9A C9 H9B 109.5 . . ?
H9A C9 H9C 109.5 . . ?
H9B C9 H9C 109.5 . . ?
C7 C10 H10A 109.5 . . ?
C7 C10 H10B 109.5 . . ?
C7 C10 H10C 109.5 . . ?
H10A C10 H10B 109.5 . . ?
H10A C10 H10C 109.5 . . ?
H10B C10 H10C 109.5 . . ?
N2 C11 H11 107.4 . . ?
N2 C11 C12 111.22(10) . . ?
N2 C11 C13 111.07(9) . . ?
C12 C11 H11 107.4 . . ?
C13 C11 H11 107.4 . . ?
C13 C11 C12 112.21(9) . . ?
C11 C12 H12A 109.5 . . ?
C11 C12 H12B 109.5 . . ?
C11 C12 H12C 109.5 . . ?
H12A C12 H12B 109.5 . . ?
H12A C12 H12C 109.5 . . ?
H12B C12 H12C 109.5 . . ?
C11 C13 H13A 109.5 . . ?
C11 C13 H13B 109.5 . . ?
C11 C13 H13C 109.5 . . ?
H13A C13 H13B 109.5 . . ?
H13A C13 H13C 109.5 . . ?
H13B C13 H13C 109.5 . . ?
N2 C14 H14 106.6 . . ?
N2 C14 C15 111.76(10) . . ?
N2 C14 C16 111.85(10) . . ?
C15 C14 H14 106.6 . . ?
C15 C14 C16 112.87(11) . . ?
C16 C14 H14 106.6 . . ?
C14 C15 H15A 109.5 . . ?
C14 C15 H15B 109.5 . . ?
C14 C15 H15C 109.5 . . ?
H15A C15 H15B 109.5 . . ?
H15A C15 H15C 109.5 . . ?
H15B C15 H15C 109.5 . . ?
C14 C16 H16A 109.5 . . ?
C14 C16 H16B 109.5 . . ?
C14 C16 H16C 109.5 . . ?
H16A C16 H16B 109.5 . . ?
H16A C16 H16C 109.5 . . ?
H16B C16 H16C 109.5 . . ?

loop_
_geom_bond_atom_site_label_1
_geom_bond_atom_site_label_2
_geom_bond_distance
_geom_bond_site_symmetry_2
_geom_bond_publ_flag
O1 C4 1.3912(13) . ?
O1 C7 1.4678(14) . ?
O2 C5 1.2358(14) . ?
O3 C6 1.2299(14) . ?
N1 C1 1.4536(16) . ?
N1 C2 1.4532(16) . ?
N1 C3 1.3329(15) . ?
N2 C6 1.3493(14) . ?
N2 C11 1.4750(15) . ?
N2 C14 1.4806(14) . ?
C1 H1A 0.9600 . ?
C1 H1B 0.9600 . ?
C1 H1C 0.9600 . ?
C2 H2A 0.9600 . ?
C2 H2B 0.9600 . ?
C2 H2C 0.9600 . ?
C3 H3 0.9300 . ?
C3 C4 1.3724(16) . ?
C4 C5 1.4395(15) . ?
C5 C6 1.5394(16) . ?
C7 C8 1.5162(16) . ?
C7 C9 1.5248(16) . ?
C7 C10 1.5184(17) . ?
C8 H8A 0.9600 . ?
C8 H8B 0.9600 . ?
C8 H8C 0.9600 . ?
C9 H9A 0.9600 . ?
C9 H9B 0.9600 . ?
C9 H9C 0.9600 . ?
C10 H10A 0.9600 . ?
C10 H10B 0.9600 . ?
C10 H10C 0.9600 . ?
C11 H11 0.9800 . ?
C11 C12 1.5268(15) . ?
C11 C13 1.5216(16) . ?
C12 H12A 0.9600 . ?
C12 H12B 0.9600 . ?
C12 H12C 0.9600 . ?
C13 H13A 0.9600 . ?
C13 H13B 0.9600 . ?
C13 H13C 0.9600 . ?
C14 H14 0.9800 . ?
C14 C15 1.5209(19) . ?
C14 C16 1.5248(16) . ?
C15 H15A 0.9600 . ?
C15 H15B 0.9600 . ?
C15 H15C 0.9600 . ?
C16 H16A 0.9600 . ?
C16 H16B 0.9600 . ?
C16 H16C 0.9600 . ?

loop_
_geom_torsion_atom_site_label_1
_geom_torsion_atom_site_label_2
_geom_torsion_atom_site_label_3
_geom_torsion_atom_site_label_4
_geom_torsion
_geom_torsion_site_symmetry_1
_geom_torsion_site_symmetry_2
_geom_torsion_site_symmetry_3
_geom_torsion_site_symmetry_4
_geom_torsion_publ_flag
O1 C4 C5 O2 2.91(17) . . . . ?
O1 C4 C5 C6 -170.12(9) . . . . ?
O2 C5 C6 O3 -90.54(13) . . . . ?
O2 C5 C6 N2 86.37(13) . . . . ?
N1 C3 C4 O1 5.83(19) . . . . ?
N1 C3 C4 C5 -163.29(11) . . . . ?
C1 N1 C3 C4 11.7(2) . . . . ?
C2 N1 C3 C4 -171.93(12) . . . . ?
C3 C4 C5 O2 172.53(10) . . . . ?
C3 C4 C5 C6 -0.49(16) . . . . ?
C4 O1 C7 C8 -176.01(9) . . . . ?
C4 O1 C7 C9 -56.38(12) . . . . ?
C4 O1 C7 C10 66.58(12) . . . . ?
C4 C5 C6 O3 83.12(13) . . . . ?
C4 C5 C6 N2 -99.97(12) . . . . ?
C6 N2 C11 C12 121.33(11) . . . . ?
C6 N2 C11 C13 -112.92(12) . . . . ?
C6 N2 C14 C15 -64.49(13) . . . . ?
C6 N2 C14 C16 63.17(14) . . . . ?
C7 O1 C4 C3 96.99(12) . . . . ?
C7 O1 C4 C5 -93.77(11) . . . . ?
C11 N2 C6 O3 178.18(10) . . . . ?
C11 N2 C6 C5 1.46(15) . . . . ?
C11 N2 C14 C15 117.94(11) . . . . ?
C11 N2 C14 C16 -114.40(11) . . . . ?
C14 N2 C6 O3 0.73(17) . . . . ?
C14 N2 C6 C5 -175.98(9) . . . . ?
C14 N2 C11 C12 -61.18(12) . . . . ?
C14 N2 C11 C13 64.57(13) . . . . ?

loop_
_exptl_oxdiff_crystal_face_indexfrac_h
_exptl_oxdiff_crystal_face_indexfrac_k
_exptl_oxdiff_crystal_face_indexfrac_l
_exptl_oxdiff_crystal_face_x
_exptl_oxdiff_crystal_face_y
_exptl_oxdiff_crystal_face_z
-0.0001 0.0008 -0.9991 0.0032 -0.0509 0.0020
0.0001 -0.0008 0.9991 -0.0032 0.0509 -0.0020
-4.9973 -1.9955 1.9995 -0.0408 0.1045 -0.5929
4.9973 1.9955 -1.9995 0.0408 -0.1045 0.5929
1.0005 4.9963 3.0020 0.3165 0.0593 0.1080
-1.0005 -4.9963 -3.0020 -0.3165 -0.0593 -0.1080
